data_4307968
loop_
_publ_author_name
'Rongmin Yu'
'Kuppuswamy Arumugam'
'Ashok Manepalli'
'Yvon Tran'
'Russell Schmehl'
'Heiko Jacobsen'
'James P. Donahue'

_publ_contact_author_email donahue@tulane.edu
_publ_contact_author_fax 504-865-5596
_publ_contact_author_phone 504-862-3562
_publ_section_title
;
Reversible, Electrochemically Controlled Binding of Phosphine to Iron and
Cobalt Bis(dithiolene) Complexes
;
_journal_name_full 'Inorganic Chemistry'
_journal_page_first 5131
_journal_page_last 5133
_journal_paper_doi 10.1021/ic0624569
_journal_volume 46
_journal_year 2007
_chemical_formula_sum 'C122 H110 Co2 Fe3 O12 S12'
_chemical_formula_weight 2438.40
_chemical_name_systematic
; 
 ? 
;
_space_group_IT_number 14
_symmetry_cell_setting monoclinic
_symmetry_space_group_name_Hall '-P 2ybc'
_symmetry_space_group_name_H-M 'P 1 21/c 1'
_atom_sites_solution_hydrogens geom
_atom_sites_solution_primary direct
_atom_sites_solution_secondary difmap
_audit_creation_method SHELXL-97
_cell_angle_alpha 90.00
_cell_angle_beta 108.960(5)
_cell_angle_gamma 90.00
_cell_formula_units_Z 2
_cell_length_a 17.424(4)
_cell_length_b 17.872(5)
_cell_length_c 18.977(6)
_cell_measurement_reflns_used 5327
_cell_measurement_temperature 213(2)
_cell_measurement_theta_max 17.9205
_cell_measurement_theta_min 3.0765
_cell_volume 5589(3)
_computing_cell_refinement 'Bruker SMART (Bruker-AXS, 2000)'
_computing_data_collection 'Bruker SMART (Bruker-AXS, 2000)'
_computing_data_reduction 'Bruker SAINT+ (Bruker-AXS, 2004)'
_computing_molecular_graphics 'Bruker SHELXTL (Bruker-AXS, 2000a)'
_computing_publication_material 'Bruker SHELXTL (Bruker-AXS, 2000a)'
_computing_structure_refinement 'SHELXL-97 (Sheldrick, 1997)'
_computing_structure_solution 'SHELXS-97 (Sheldrick, 1990)'
_diffrn_ambient_temperature 213(2)
_diffrn_measured_fraction_theta_full 0.998
_diffrn_measured_fraction_theta_max 0.991
_diffrn_measurement_device_type 'Bruker-AXS CCD SMART 1000'
_diffrn_measurement_method 'omega scans'
_diffrn_radiation_monochromator graphite
_diffrn_radiation_source 'fine-focus sealed tube'
_diffrn_radiation_type MoK\a
_diffrn_radiation_wavelength 0.71073
_diffrn_reflns_av_R_equivalents 0.0739
_diffrn_reflns_av_sigmaI/netI 0.0973
_diffrn_reflns_limit_h_max 20
_diffrn_reflns_limit_h_min -22
_diffrn_reflns_limit_k_max 23
_diffrn_reflns_limit_k_min -23
_diffrn_reflns_limit_l_max 24
_diffrn_reflns_limit_l_min -24
_diffrn_reflns_number 39388
_diffrn_reflns_theta_full 25.00
_diffrn_reflns_theta_max 27.52
_diffrn_reflns_theta_min 1.61
_exptl_absorpt_coefficient_mu 0.957
_exptl_absorpt_correction_T_max 0.9746
_exptl_absorpt_correction_T_min 0.8436
_exptl_absorpt_correction_type multi-scan
_exptl_absorpt_process_details 'SADABS (Sheldrick, 2002)'
_exptl_crystal_colour black
_exptl_crystal_density_diffrn 1.449
_exptl_crystal_density_meas 0
_exptl_crystal_density_method 'not measured'
_exptl_crystal_description plate
_exptl_crystal_F_000 2524
_exptl_crystal_size_max 0.18
_exptl_crystal_size_mid 0.16
_exptl_crystal_size_min 0.03
_refine_diff_density_max 1.481
_refine_diff_density_min -0.455
_refine_diff_density_rms 0.096
_refine_ls_extinction_method none
_refine_ls_goodness_of_fit_ref 1.001
_refine_ls_hydrogen_treatment noref
_refine_ls_matrix_type full
_refine_ls_number_parameters 661
_refine_ls_number_reflns 12753
_refine_ls_number_restraints 0
_refine_ls_restrained_S_all 1.001
_refine_ls_R_factor_all 0.1278
_refine_ls_R_factor_gt 0.0562
_refine_ls_shift/su_max 0.001
_refine_ls_shift/su_mean 0.000
_refine_ls_structure_factor_coef Fsqd
_refine_ls_weighting_details 'calc w=1/[\s^2^(Fo^2^)+(0.0651P)^2^+3.1606P] where P=(Fo^2^+2Fc^2^)/3'
_refine_ls_weighting_scheme calc
_refine_ls_wR_factor_gt 0.1223
_refine_ls_wR_factor_ref 0.1535
_reflns_number_gt 6972
_reflns_number_total 12753
_reflns_threshold_expression >2\s(I)
_cod_data_source_file ic0624569-file006_04.cif
_cod_data_source_block '[Cp2Co][Fe(S2C2(C6H4-p-OCH3)2)2].[Cp2Co][Fe(S2C2(C6H4-p-OCH3)2)2]2.C6H6'
_cod_database_code 4307968

loop_
_symmetry_equiv_pos_as_xyz
'x, y, z'
'-x, y+1/2, -z+1/2'
'-x, -y, -z'
'x, -y-1/2, z-1/2'

loop_
_atom_site_label
_atom_site_type_symbol
_atom_site_fract_x
_atom_site_fract_y
_atom_site_fract_z
_atom_site_U_iso_or_equiv
_atom_site_adp_type
_atom_site_occupancy
_atom_site_symmetry_multiplicity
_atom_site_calc_flag
_atom_site_refinement_flags
_atom_site_disorder_assembly
_atom_site_disorder_group
Co1 Co -0.01881(4) -0.76805(3) 0.29697(3) 0.03789(18) Uani 1 1 d . . .
Fe1 Fe 0.0000 0.0000 0.5000 0.01900(18) Uani 1 2 d S . .
Fe2 Fe -0.05137(4) -0.46506(3) 0.53110(3) 0.02702(16) Uani 1 1 d . . .
S1 S 0.11928(8) 0.00348(7) 0.58418(7) 0.0403(3) Uani 1 1 d . . .
S2 S 0.03537(8) -0.09737(7) 0.44869(6) 0.0358(3) Uani 1 1 d . . .
S3 S -0.08573(7) -0.36728(6) 0.45815(6) 0.0305(3) Uani 1 1 d . . .
S4 S -0.16893(7) -0.45475(6) 0.54877(6) 0.0334(3) Uani 1 1 d . . .
S5 S -0.00448(7) -0.52313(6) 0.64121(6) 0.0311(3) Uani 1 1 d . . .
S6 S 0.07457(7) -0.42986(6) 0.54550(6) 0.0283(3) Uani 1 1 d . . .
O1 O 0.4931(2) -0.1109(2) 0.7636(2) 0.0738(13) Uani 1 1 d . . .
O2 O 0.2668(3) -0.3616(3) 0.3907(3) 0.0838(14) Uani 1 1 d . . .
O3 O -0.3205(3) -0.1352(2) 0.2181(2) 0.0688(12) Uani 1 1 d . . .
O4 O -0.5201(2) -0.3233(2) 0.5384(3) 0.0728(13) Uani 1 1 d . . .
O5 O 0.2941(2) -0.62099(18) 0.94976(17) 0.0460(9) Uani 1 1 d . . .
O6 O 0.4550(2) -0.3453(2) 0.7463(2) 0.0626(11) Uani 1 1 d . . .
C1 C 0.1729(3) -0.0738(2) 0.5657(2) 0.0330(11) Uani 1 1 d . . .
C2 C 0.1358(3) -0.1170(2) 0.5042(2) 0.0329(10) Uani 1 1 d . . .
C3 C -0.1853(3) -0.3452(2) 0.4482(2) 0.0288(10) Uani 1 1 d . . .
C4 C -0.2224(3) -0.3841(2) 0.4910(2) 0.0300(10) Uani 1 1 d . . .
C5 C 0.0981(3) -0.5001(2) 0.6757(2) 0.0301(10) Uani 1 1 d . . .
C6 C 0.1333(3) -0.4560(2) 0.6365(2) 0.0281(10) Uani 1 1 d . . .
C7 C 0.2555(3) -0.0846(2) 0.6191(2) 0.0331(11) Uani 1 1 d . . .
C8 C 0.3005(3) -0.0226(3) 0.6558(2) 0.0376(11) Uani 1 1 d . . .
H8 H 0.2763 0.0250 0.6469 0.045 Uiso 1 1 calc R . .
C9 C 0.3790(3) -0.0286(3) 0.7045(3) 0.0423(12) Uani 1 1 d . . .
H9 H 0.4074 0.0142 0.7277 0.051 Uiso 1 1 calc R . .
C10 C 0.4152(3) -0.0983(3) 0.7187(3) 0.0452(13) Uani 1 1 d . . .
C11 C 0.3714(3) -0.1614(3) 0.6850(3) 0.0419(12) Uani 1 1 d . . .
H11 H 0.3956 -0.2089 0.6951 0.050 Uiso 1 1 calc R . .
C12 C 0.2930(3) -0.1546(3) 0.6371(3) 0.0385(12) Uani 1 1 d . . .
H12 H 0.2641 -0.1980 0.6160 0.046 Uiso 1 1 calc R . .
C13 C 0.5405(4) -0.0453(3) 0.7951(4) 0.099(3) Uani 1 1 d . . .
H13A H 0.5399 -0.0109 0.7554 0.148 Uiso 1 1 calc R . .
H13B H 0.5959 -0.0601 0.8217 0.148 Uiso 1 1 calc R . .
H13C H 0.5173 -0.0210 0.8292 0.148 Uiso 1 1 calc R . .
C14 C 0.1732(3) -0.1790(3) 0.4755(2) 0.0329(11) Uani 1 1 d . . .
C15 C 0.1416(3) -0.2517(3) 0.4685(3) 0.0400(12) Uani 1 1 d . . .
H15 H 0.0963 -0.2612 0.4837 0.048 Uiso 1 1 calc R . .
C16 C 0.1743(4) -0.3096(3) 0.4404(3) 0.0489(14) Uani 1 1 d . . .
H16 H 0.1511 -0.3576 0.4360 0.059 Uiso 1 1 calc R . .
C17 C 0.2404(4) -0.2974(3) 0.4188(3) 0.0523(15) Uani 1 1 d . . .
C18 C 0.2741(3) -0.2273(4) 0.4247(3) 0.0554(15) Uani 1 1 d . . .
H18 H 0.3200 -0.2191 0.4100 0.067 Uiso 1 1 calc R . .
C19 C 0.2400(3) -0.1679(3) 0.4525(3) 0.0469(13) Uani 1 1 d . . .
H19 H 0.2629 -0.1199 0.4556 0.056 Uiso 1 1 calc R . .
C20 C 0.3327(4) -0.3542(5) 0.3663(5) 0.098(3) Uani 1 1 d . . .
H20A H 0.3232 -0.3134 0.3307 0.148 Uiso 1 1 calc R . .
H20B H 0.3406 -0.4003 0.3425 0.148 Uiso 1 1 calc R . .
H20C H 0.3808 -0.3436 0.4084 0.148 Uiso 1 1 calc R . .
C21 C -0.2224(3) -0.2864(2) 0.3924(2) 0.0322(10) Uani 1 1 d . . .
C22 C -0.1747(3) -0.2282(2) 0.3794(2) 0.0354(11) Uani 1 1 d . . .
H22 H -0.1205 -0.2238 0.4104 0.042 Uiso 1 1 calc R . .
C23 C -0.2053(3) -0.1768(3) 0.3222(3) 0.0394(12) Uani 1 1 d . . .
H23 H -0.1721 -0.1381 0.3149 0.047 Uiso 1 1 calc R . .
C24 C -0.2848(4) -0.1829(3) 0.2761(3) 0.0449(14) Uani 1 1 d . . .
C25 C -0.3334(3) -0.2391(3) 0.2881(3) 0.0467(13) Uani 1 1 d . . .
H25 H -0.3878 -0.2428 0.2573 0.056 Uiso 1 1 calc R . .
C26 C -0.3023(3) -0.2897(3) 0.3452(3) 0.0427(12) Uani 1 1 d . . .
H26 H -0.3363 -0.3277 0.3524 0.051 Uiso 1 1 calc R . .
C27 C -0.2689(5) -0.0855(4) 0.1954(3) 0.082(2) Uani 1 1 d . . .
H27A H -0.2437 -0.0506 0.2354 0.123 Uiso 1 1 calc R . .
H27B H -0.3007 -0.0580 0.1516 0.123 Uiso 1 1 calc R . .
H27C H -0.2272 -0.1140 0.1839 0.123 Uiso 1 1 calc R . .
C28 C -0.3023(3) -0.3667(3) 0.4987(2) 0.0348(11) Uani 1 1 d . . .
C29 C -0.3194(3) -0.2950(3) 0.5177(3) 0.0387(12) Uani 1 1 d . . .
H29 H -0.2810 -0.2569 0.5218 0.046 Uiso 1 1 calc R . .
C30 C -0.3912(3) -0.2778(3) 0.5308(3) 0.0430(12) Uani 1 1 d . . .
H30 H -0.4012 -0.2287 0.5434 0.052 Uiso 1 1 calc R . .
C31 C -0.4475(3) -0.3332(3) 0.5252(3) 0.0487(13) Uani 1 1 d . . .
C32 C -0.4332(4) -0.4047(3) 0.5047(4) 0.0671(18) Uani 1 1 d . . .
H32 H -0.4726 -0.4422 0.4990 0.081 Uiso 1 1 calc R . .
C33 C -0.3607(3) -0.4212(3) 0.4924(3) 0.0525(14) Uani 1 1 d . . .
H33 H -0.3511 -0.4703 0.4795 0.063 Uiso 1 1 calc R . .
C34 C -0.5329(4) -0.2530(4) 0.5674(4) 0.076(2) Uani 1 1 d . . .
H34A H -0.4929 -0.2458 0.6161 0.114 Uiso 1 1 calc R . .
H34B H -0.5869 -0.2517 0.5717 0.114 Uiso 1 1 calc R . .
H34C H -0.5279 -0.2135 0.5341 0.114 Uiso 1 1 calc R . .
C35 C 0.1450(3) -0.5330(2) 0.7487(2) 0.0297(10) Uani 1 1 d . . .
C36 C 0.1274(3) -0.5185(2) 0.8141(2) 0.0324(10) Uani 1 1 d . . .
H36 H 0.0816 -0.4896 0.8118 0.039 Uiso 1 1 calc R . .
C37 C 0.1759(3) -0.5458(2) 0.8822(2) 0.0329(11) Uani 1 1 d . . .
H37 H 0.1638 -0.5343 0.9258 0.040 Uiso 1 1 calc R . .
C38 C 0.2419(3) -0.5898(2) 0.8859(2) 0.0348(11) Uani 1 1 d . . .
C39 C 0.2602(3) -0.6058(3) 0.8212(2) 0.0369(11) Uani 1 1 d . . .
H39 H 0.3053 -0.6359 0.8235 0.044 Uiso 1 1 calc R . .
C40 C 0.2127(3) -0.5777(2) 0.7544(2) 0.0343(11) Uani 1 1 d . . .
H40 H 0.2257 -0.5886 0.7112 0.041 Uiso 1 1 calc R . .
C41 C 0.2822(4) -0.6007(3) 1.0180(2) 0.0579(16) Uani 1 1 d . . .
H41A H 0.2885 -0.5470 1.0251 0.087 Uiso 1 1 calc R . .
H41B H 0.3219 -0.6261 1.0590 0.087 Uiso 1 1 calc R . .
H41C H 0.2280 -0.6151 1.0165 0.087 Uiso 1 1 calc R . .
C42 C 0.2161(3) -0.4251(2) 0.6647(2) 0.0295(10) Uani 1 1 d . . .
C43 C 0.2661(3) -0.4192(3) 0.6206(3) 0.0395(12) Uani 1 1 d . . .
H43 H 0.2460 -0.4344 0.5705 0.047 Uiso 1 1 calc R . .
C44 C 0.3451(3) -0.3913(3) 0.6487(3) 0.0462(13) Uani 1 1 d . . .
H44 H 0.3776 -0.3878 0.6178 0.055 Uiso 1 1 calc R . .
C45 C 0.3751(3) -0.3688(3) 0.7226(3) 0.0446(13) Uani 1 1 d . . .
C46 C 0.3269(3) -0.3719(3) 0.7664(3) 0.0453(13) Uani 1 1 d . . .
H46 H 0.3471 -0.3560 0.8162 0.054 Uiso 1 1 calc R . .
C47 C 0.2476(3) -0.3987(3) 0.7377(3) 0.0400(12) Uani 1 1 d . . .
H47 H 0.2146 -0.3989 0.7682 0.048 Uiso 1 1 calc R . .
C48 C 0.4886(4) -0.3259(5) 0.8238(4) 0.096(3) Uani 1 1 d . . .
H48A H 0.4614 -0.2818 0.8338 0.144 Uiso 1 1 calc R . .
H48B H 0.5461 -0.3157 0.8359 0.144 Uiso 1 1 calc R . .
H48C H 0.4810 -0.3672 0.8540 0.144 Uiso 1 1 calc R . .
C49 C 0.0241(4) -0.7644(3) 0.2102(3) 0.0556(16) Uani 1 1 d . A .
H49 H 0.0131 -0.7987 0.1706 0.067 Uiso 1 1 calc R . .
C50 C 0.0881(4) -0.7686(3) 0.2780(4) 0.0609(16) Uani 1 1 d . A .
H50 H 0.1272 -0.8067 0.2919 0.073 Uiso 1 1 calc R . .
C51 C 0.0838(4) -0.7066(3) 0.3215(3) 0.0617(16) Uani 1 1 d . A .
H51 H 0.1197 -0.6956 0.3692 0.074 Uiso 1 1 calc R . .
C52 C 0.0172(4) -0.6641(3) 0.2815(3) 0.0569(16) Uani 1 1 d . A .
H52 H 0.0004 -0.6193 0.2980 0.068 Uiso 1 1 calc R . .
C53 C -0.0210(4) -0.6987(3) 0.2126(3) 0.0578(16) Uani 1 1 d . A .
H53 H -0.0677 -0.6816 0.1751 0.069 Uiso 1 1 calc R . .
C54A C -0.0323(4) -0.8092(4) 0.3920(3) 0.057(2) Uiso 0.583(6) 1 d PG A 1
H54A H 0.0053 -0.8049 0.4402 0.069 Uiso 0.583(6) 1 calc PR A 1
C55A C -0.0356(4) -0.8681(3) 0.3408(4) 0.0461(19) Uiso 0.583(6) 1 d PG A 1
H55A H -0.0006 -0.9096 0.3493 0.055 Uiso 0.583(6) 1 calc PR A 1
C56A C -0.1011(5) -0.8534(4) 0.2747(3) 0.0413(18) Uiso 0.583(6) 1 d PG A 1
H56A H -0.1171 -0.8833 0.2317 0.050 Uiso 0.583(6) 1 calc PR A 1
C57A C -0.1383(4) -0.7853(4) 0.2850(4) 0.059(2) Uiso 0.583(6) 1 d PG A 1
H57A H -0.1831 -0.7624 0.2499 0.070 Uiso 0.583(6) 1 calc PR A 1
C58A C -0.0957(5) -0.7581(3) 0.3575(4) 0.0513(17) Uiso 0.583(6) 1 d PG A 1
H58A H -0.1075 -0.7139 0.3788 0.062 Uiso 0.583(6) 1 calc PR A 1
C54B C -0.0359(6) -0.7801(6) 0.3975(5) 0.057(2) Uiso 0.417(6) 1 d PG A 2
H54B H -0.0106 -0.7525 0.4410 0.069 Uiso 0.417(6) 1 calc PR A 2
C55B C -0.0069(5) -0.8479(5) 0.3764(6) 0.0461(19) Uiso 0.417(6) 1 d PG A 2
H55B H 0.0410 -0.8731 0.4035 0.055 Uiso 0.417(6) 1 calc PR A 2
C56B C -0.0628(7) -0.8711(5) 0.3071(6) 0.0413(18) Uiso 0.417(6) 1 d PG A 2
H56B H -0.0585 -0.9142 0.2803 0.050 Uiso 0.417(6) 1 calc PR A 2
C57B C -0.1264(6) -0.8175(6) 0.2854(5) 0.059(2) Uiso 0.417(6) 1 d PG A 2
H57B H -0.1716 -0.8191 0.2417 0.070 Uiso 0.417(6) 1 calc PR A 2
C58B C -0.1098(6) -0.7614(5) 0.3412(6) 0.0513(17) Uiso 0.417(6) 1 d PG A 2
H58B H -0.1421 -0.7191 0.3410 0.062 Uiso 0.417(6) 1 calc PR A 2
C59 C -0.4496(5) -0.5411(4) -0.0277(5) 0.080(2) Uani 1 1 d . . .
H59 H -0.4153 -0.5691 -0.0471 0.096 Uiso 1 1 calc R . .
C60 C -0.4227(4) -0.5158(4) 0.0440(5) 0.079(2) Uani 1 1 d . . .
H60 H -0.3695 -0.5266 0.0746 0.095 Uiso 1 1 calc R . .
C61 C -0.4724(5) -0.4750(5) 0.0711(4) 0.088(2) Uani 1 1 d . . .
H61 H -0.4532 -0.4576 0.1204 0.106 Uiso 1 1 calc R . .

loop_
_atom_site_aniso_label
_atom_site_aniso_U_11
_atom_site_aniso_U_22
_atom_site_aniso_U_33
_atom_site_aniso_U_23
_atom_site_aniso_U_13
_atom_site_aniso_U_12
Co1 0.0566(5) 0.0310(3) 0.0322(3) 0.0005(3) 0.0228(3) 0.0010(3)
Fe1 0.0219(5) 0.0169(4) 0.0207(4) 0.0009(3) 0.0104(3) 0.0002(3)
Fe2 0.0334(4) 0.0247(3) 0.0245(3) 0.0002(3) 0.0115(3) 0.0007(3)
S1 0.0394(7) 0.0336(6) 0.0453(7) -0.0094(5) 0.0100(6) 0.0020(5)
S2 0.0384(7) 0.0374(6) 0.0324(6) -0.0048(5) 0.0124(5) 0.0025(5)
S3 0.0339(7) 0.0279(6) 0.0336(6) 0.0055(5) 0.0161(5) 0.0046(5)
S4 0.0382(7) 0.0324(6) 0.0337(6) 0.0009(5) 0.0176(5) 0.0011(5)
S5 0.0372(7) 0.0317(6) 0.0259(5) 0.0037(4) 0.0124(5) -0.0014(5)
S6 0.0341(7) 0.0262(5) 0.0248(5) 0.0013(4) 0.0100(5) -0.0013(5)
O1 0.056(3) 0.052(2) 0.082(3) -0.004(2) -0.020(2) 0.008(2)
O2 0.089(4) 0.093(4) 0.086(3) -0.014(3) 0.051(3) 0.019(3)
O3 0.082(3) 0.081(3) 0.040(2) 0.023(2) 0.016(2) 0.040(2)
O4 0.052(3) 0.073(3) 0.112(4) -0.019(3) 0.052(3) -0.003(2)
O5 0.058(2) 0.044(2) 0.0309(17) 0.0043(15) 0.0074(16) 0.0135(17)
O6 0.037(2) 0.075(3) 0.068(3) 0.012(2) 0.007(2) -0.012(2)
C1 0.042(3) 0.026(2) 0.035(2) 0.0023(19) 0.018(2) 0.002(2)
C2 0.032(3) 0.033(2) 0.035(2) 0.001(2) 0.013(2) 0.002(2)
C3 0.030(3) 0.029(2) 0.027(2) -0.0032(18) 0.010(2) 0.0018(19)
C4 0.034(3) 0.032(2) 0.026(2) -0.0028(18) 0.012(2) 0.003(2)
C5 0.038(3) 0.028(2) 0.025(2) -0.0020(18) 0.012(2) 0.001(2)
C6 0.035(3) 0.026(2) 0.0216(19) -0.0002(17) 0.0058(19) 0.0010(19)
C7 0.035(3) 0.034(2) 0.033(2) 0.001(2) 0.016(2) 0.002(2)
C8 0.045(3) 0.033(3) 0.034(2) 0.000(2) 0.012(2) 0.007(2)
C9 0.051(3) 0.036(3) 0.034(3) -0.002(2) 0.006(2) -0.004(2)
C10 0.044(3) 0.044(3) 0.038(3) 0.003(2) -0.001(2) 0.007(2)
C11 0.046(3) 0.035(3) 0.042(3) 0.004(2) 0.011(2) 0.009(2)
C12 0.047(3) 0.033(3) 0.037(3) -0.001(2) 0.016(2) 0.004(2)
C13 0.067(5) 0.058(4) 0.116(6) -0.010(4) -0.046(4) 0.002(4)
C14 0.039(3) 0.036(3) 0.025(2) 0.0038(19) 0.013(2) 0.004(2)
C15 0.051(3) 0.040(3) 0.037(3) -0.001(2) 0.026(2) 0.000(2)
C16 0.071(4) 0.041(3) 0.045(3) -0.002(2) 0.033(3) 0.007(3)
C17 0.064(4) 0.053(3) 0.042(3) -0.004(3) 0.021(3) 0.021(3)
C18 0.041(3) 0.085(5) 0.052(3) 0.000(3) 0.031(3) 0.010(3)
C19 0.052(4) 0.050(3) 0.045(3) 0.000(2) 0.023(3) -0.004(3)
C20 0.075(6) 0.126(7) 0.109(6) -0.022(5) 0.050(5) 0.007(5)
C21 0.037(3) 0.031(2) 0.033(2) -0.0053(19) 0.016(2) 0.007(2)
C22 0.041(3) 0.033(2) 0.031(2) -0.003(2) 0.009(2) 0.005(2)
C23 0.054(3) 0.033(3) 0.037(3) 0.004(2) 0.022(3) 0.009(2)
C24 0.064(4) 0.045(3) 0.028(2) 0.004(2) 0.019(3) 0.028(3)
C25 0.038(3) 0.064(4) 0.033(3) -0.001(3) 0.005(2) 0.012(3)
C26 0.040(3) 0.054(3) 0.033(3) -0.003(2) 0.011(2) 0.002(2)
C27 0.129(7) 0.080(5) 0.054(4) 0.037(3) 0.054(4) 0.043(4)
C28 0.029(3) 0.042(3) 0.036(2) -0.004(2) 0.014(2) 0.003(2)
C29 0.036(3) 0.038(3) 0.046(3) -0.006(2) 0.018(2) -0.003(2)
C30 0.044(3) 0.039(3) 0.052(3) -0.008(2) 0.023(3) 0.001(2)
C31 0.034(3) 0.059(4) 0.060(3) -0.008(3) 0.024(3) 0.000(3)
C32 0.048(4) 0.055(4) 0.112(5) -0.021(4) 0.045(4) -0.014(3)
C33 0.049(4) 0.039(3) 0.077(4) -0.013(3) 0.032(3) -0.004(3)
C34 0.056(4) 0.091(5) 0.096(5) -0.016(4) 0.045(4) 0.017(4)
C35 0.033(3) 0.026(2) 0.029(2) 0.0001(18) 0.009(2) 0.003(2)
C36 0.039(3) 0.029(2) 0.030(2) 0.0008(18) 0.013(2) 0.003(2)
C37 0.044(3) 0.032(2) 0.026(2) 0.0022(19) 0.016(2) 0.002(2)
C38 0.044(3) 0.031(2) 0.024(2) 0.0057(19) 0.004(2) 0.002(2)
C39 0.039(3) 0.039(3) 0.032(2) -0.001(2) 0.010(2) 0.011(2)
C40 0.039(3) 0.037(3) 0.028(2) -0.001(2) 0.011(2) 0.005(2)
C41 0.084(5) 0.063(4) 0.023(2) 0.004(2) 0.012(3) 0.020(3)
C42 0.031(3) 0.029(2) 0.027(2) 0.0010(18) 0.007(2) 0.0024(19)
C43 0.042(3) 0.042(3) 0.036(3) 0.004(2) 0.014(2) 0.001(2)
C44 0.040(3) 0.051(3) 0.052(3) 0.010(3) 0.021(3) 0.001(2)
C45 0.033(3) 0.042(3) 0.053(3) 0.010(2) 0.006(3) -0.003(2)
C46 0.046(3) 0.048(3) 0.039(3) -0.004(2) 0.009(3) -0.007(3)
C47 0.041(3) 0.045(3) 0.034(3) -0.005(2) 0.013(2) -0.006(2)
C48 0.053(4) 0.139(7) 0.069(4) 0.027(5) -0.018(4) -0.043(4)
C49 0.093(5) 0.043(3) 0.049(3) -0.010(3) 0.047(3) -0.016(3)
C50 0.060(4) 0.047(3) 0.085(5) 0.007(3) 0.037(4) 0.005(3)
C51 0.055(4) 0.067(4) 0.058(4) -0.009(3) 0.012(3) -0.012(3)
C52 0.090(5) 0.029(3) 0.059(4) -0.003(3) 0.034(3) -0.005(3)
C53 0.080(5) 0.052(3) 0.044(3) 0.014(3) 0.023(3) 0.000(3)
C59 0.064(5) 0.076(5) 0.105(6) -0.001(4) 0.036(5) -0.009(4)
C60 0.059(5) 0.079(5) 0.089(6) 0.012(4) 0.012(4) -0.006(4)
C61 0.092(6) 0.099(6) 0.074(5) -0.015(4) 0.027(5) -0.027(5)

loop_
_atom_type_symbol
_atom_type_description
_atom_type_scat_dispersion_real
_atom_type_scat_dispersion_imag
_atom_type_scat_source
C C 0.0033 0.0016 'International Tables Vol C Tables 4.2.6.8 and 6.1.1.4'
H H 0.0000 0.0000 'International Tables Vol C Tables 4.2.6.8 and 6.1.1.4'
O O 0.0106 0.0060 'International Tables Vol C Tables 4.2.6.8 and 6.1.1.4'
S S 0.1246 0.1234 'International Tables Vol C Tables 4.2.6.8 and 6.1.1.4'
Fe Fe 0.3463 0.8444 'International Tables Vol C Tables 4.2.6.8 and 6.1.1.4'
Co Co 0.3494 0.9721 'International Tables Vol C Tables 4.2.6.8 and 6.1.1.4'

loop_
_geom_angle_atom_site_label_1
_geom_angle_atom_site_label_2
_geom_angle_atom_site_label_3
_geom_angle
_geom_angle_site_symmetry_1
_geom_angle_site_symmetry_3
_geom_angle_publ_flag
C50 Co1 C52 68.1(2) . . ?
C50 Co1 C53 68.9(3) . . ?
C52 Co1 C53 40.8(2) . . ?
C50 Co1 C49 40.8(2) . . ?
C52 Co1 C49 68.6(2) . . ?
C53 Co1 C49 41.3(2) . . ?
C50 Co1 C57B 149.4(4) . . ?
C52 Co1 C57B 135.3(4) . . ?
C53 Co1 C57B 113.9(3) . . ?
C49 Co1 C57B 120.1(3) . . ?
C50 Co1 C51 40.6(2) . . ?
C52 Co1 C51 40.3(2) . . ?
C53 Co1 C51 68.6(2) . . ?
C49 Co1 C51 68.6(2) . . ?
C57B Co1 C51 169.9(3) . . ?
C50 Co1 C58B 166.2(3) . . ?
C52 Co1 C58B 109.2(3) . . ?
C53 Co1 C58B 118.5(3) . . ?
C49 Co1 C58B 152.1(3) . . ?
C57B Co1 C58B 41.1(2) . . ?
C51 Co1 C58B 128.8(3) . . ?
C50 Co1 C56B 114.5(3) . . ?
C52 Co1 C56B 175.9(4) . . ?
C53 Co1 C56B 136.4(3) . . ?
C49 Co1 C56B 111.0(3) . . ?
C57B Co1 C56B 41.08(18) . . ?
C51 Co1 C56B 143.7(4) . . ?
C58B Co1 C56B 69.1(3) . . ?
C50 Co1 C54A 122.6(3) . . ?
C52 Co1 C54A 126.6(3) . . ?
C53 Co1 C54A 161.9(3) . . ?
C49 Co1 C54A 156.4(3) . . ?
C57B Co1 C54A 64.3(3) . . ?
C51 Co1 C54A 110.0(3) . . ?
C58B Co1 C54A 47.2(3) . . ?
C56B Co1 C54A 55.3(3) . . ?
C50 Co1 C55A 109.5(2) . . ?
C52 Co1 C55A 164.7(3) . . ?
C53 Co1 C55A 153.9(3) . . ?
C49 Co1 C55A 120.2(2) . . ?
C57B Co1 C55A 53.7(3) . . ?
C51 Co1 C55A 128.2(3) . . ?
C58B Co1 C55A 69.3(3) . . ?
C56B Co1 C55A 18.8(2) . . ?
C54A Co1 C55A 40.90(13) . . ?
C50 Co1 C54B 126.4(3) . . ?
C52 Co1 C54B 112.5(3) . . ?
C53 Co1 C54B 147.0(3) . . ?
C49 Co1 C54B 166.8(3) . . ?
C57B Co1 C54B 69.0(3) . . ?
C51 Co1 C54B 103.3(3) . . ?
C58B Co1 C54B 40.9(2) . . ?
C56B Co1 C54B 68.9(2) . . ?
C54A Co1 C54B 15.2(3) . . ?
C55A Co1 C54B 55.9(3) . . ?
C50 Co1 C58A 156.9(3) . . ?
C52 Co1 C58A 107.1(3) . . ?
C53 Co1 C58A 123.2(3) . . ?
C49 Co1 C58A 160.6(3) . . ?
C57B Co1 C58A 48.8(3) . . ?
C51 Co1 C58A 121.2(3) . . ?
C58B Co1 C58A 9.3(4) . . ?
C56B Co1 C58A 71.8(3) . . ?
C54A Co1 C58A 40.88(15) . . ?
C55A Co1 C58A 68.75(19) . . ?
C54B Co1 C58A 32.6(3) . . ?
S1 Fe1 S1 180.0 3_556 . ?
S1 Fe1 S2 89.45(5) 3_556 . ?
S1 Fe1 S2 90.55(5) . . ?
S1 Fe1 S2 90.55(5) 3_556 3_556 ?
S1 Fe1 S2 89.45(5) . 3_556 ?
S2 Fe1 S2 180.0 . 3_556 ?
S4 Fe2 S3 87.27(5) . . ?
S4 Fe2 S6 153.80(5) . . ?
S3 Fe2 S6 84.69(5) . . ?
S4 Fe2 S5 88.39(5) . . ?
S3 Fe2 S5 154.60(5) . . ?
S6 Fe2 S5 88.28(5) . . ?
S4 Fe2 S6 100.51(5) . 3_546 ?
S3 Fe2 S6 107.02(5) . 3_546 ?
S6 Fe2 S6 105.69(4) . 3_546 ?
S5 Fe2 S6 98.38(5) . 3_546 ?
S4 Fe2 Fe2 151.42(5) . 3_546 ?
S3 Fe2 Fe2 100.01(5) . 3_546 ?
S6 Fe2 Fe2 54.77(4) . 3_546 ?
S5 Fe2 Fe2 95.70(5) . 3_546 ?
S6 Fe2 Fe2 50.92(4) 3_546 3_546 ?
C1 S1 Fe1 105.87(16) . . ?
C2 S2 Fe1 105.17(15) . . ?
C3 S3 Fe2 108.02(15) . . ?
C4 S4 Fe2 107.59(16) . . ?
C5 S5 Fe2 105.08(15) . . ?
C6 S6 Fe2 106.39(16) . . ?
C6 S6 Fe2 109.03(14) . 3_546 ?
Fe2 S6 Fe2 74.31(4) . 3_546 ?
C10 O1 C13 116.2(4) . . ?
C20 O2 C17 117.4(6) . . ?
C24 O3 C27 117.6(5) . . ?
C31 O4 C34 117.0(4) . . ?
C38 O5 C41 116.6(4) . . ?
C45 O6 C48 116.0(5) . . ?
C2 C1 C7 126.4(4) . . ?
C2 C1 S1 118.4(4) . . ?
C7 C1 S1 115.2(3) . . ?
C1 C2 C14 126.4(4) . . ?
C1 C2 S2 119.9(4) . . ?
C14 C2 S2 113.6(3) . . ?
C4 C3 C21 126.8(4) . . ?
C4 C3 S3 117.9(3) . . ?
C21 C3 S3 115.3(3) . . ?
C3 C4 C28 126.1(4) . . ?
C3 C4 S4 118.7(3) . . ?
C28 C4 S4 114.9(3) . . ?
C6 C5 C35 122.1(4) . . ?
C6 C5 S5 121.5(3) . . ?
C35 C5 S5 116.4(3) . . ?
C5 C6 C42 125.6(4) . . ?
C5 C6 S6 118.0(3) . . ?
C42 C6 S6 116.4(3) . . ?
C12 C7 C8 116.2(4) . . ?
C12 C7 C1 123.9(4) . . ?
C8 C7 C1 119.9(4) . . ?
C9 C8 C7 122.8(4) . . ?
C10 C9 C8 119.3(4) . . ?
O1 C10 C9 124.6(5) . . ?
O1 C10 C11 116.0(4) . . ?
C9 C10 C11 119.4(5) . . ?
C12 C11 C10 120.6(4) . . ?
C11 C12 C7 121.5(4) . . ?
C19 C14 C15 116.6(4) . . ?
C19 C14 C2 121.8(4) . . ?
C15 C14 C2 121.6(4) . . ?
C16 C15 C14 122.5(5) . . ?
C17 C16 C15 119.8(5) . . ?
C16 C17 C18 120.3(5) . . ?
C16 C17 O2 113.4(5) . . ?
C18 C17 O2 126.3(6) . . ?
C17 C18 C19 120.0(5) . . ?
C14 C19 C18 120.9(5) . . ?
C26 C21 C22 116.4(4) . . ?
C26 C21 C3 122.9(4) . . ?
C22 C21 C3 120.4(4) . . ?
C23 C22 C21 122.0(4) . . ?
C24 C23 C22 119.5(5) . . ?
O3 C24 C25 116.2(5) . . ?
O3 C24 C23 124.0(5) . . ?
C25 C24 C23 119.8(4) . . ?
C24 C25 C26 120.1(5) . . ?
C25 C26 C21 122.2(5) . . ?
C33 C28 C29 117.3(4) . . ?
C33 C28 C4 122.1(4) . . ?
C29 C28 C4 120.5(4) . . ?
C30 C29 C28 122.2(5) . . ?
C31 C30 C29 119.3(5) . . ?
C30 C31 O4 124.6(5) . . ?
C30 C31 C32 119.9(5) . . ?
O4 C31 C32 115.5(5) . . ?
C31 C32 C33 120.0(5) . . ?
C28 C33 C32 121.2(5) . . ?
C36 C35 C40 117.4(4) . . ?
C36 C35 C5 122.9(4) . . ?
C40 C35 C5 119.6(4) . . ?
C37 C36 C35 121.4(4) . . ?
C38 C37 C36 119.7(4) . . ?
O5 C38 C37 125.4(4) . . ?
O5 C38 C39 114.7(4) . . ?
C37 C38 C39 119.9(4) . . ?
C40 C39 C38 119.9(4) . . ?
C39 C40 C35 121.7(4) . . ?
C43 C42 C47 116.7(4) . . ?
C43 C42 C6 122.7(4) . . ?
C47 C42 C6 120.6(4) . . ?
C42 C43 C44 121.9(5) . . ?
C45 C44 C43 119.3(5) . . ?
C46 C45 O6 124.8(5) . . ?
C46 C45 C44 120.0(5) . . ?
O6 C45 C44 115.2(5) . . ?
C45 C46 C47 120.4(5) . . ?
C46 C47 C42 121.6(5) . . ?
C50 C49 C53 107.3(5) . . ?
C50 C49 Co1 69.2(3) . . ?
C53 C49 Co1 69.3(3) . . ?
C51 C50 C49 108.7(5) . . ?
C51 C50 Co1 70.2(4) . . ?
C49 C50 Co1 70.0(3) . . ?
C52 C51 C50 107.9(5) . . ?
C52 C51 Co1 69.6(3) . . ?
C50 C51 Co1 69.2(3) . . ?
C51 C52 C53 109.1(5) . . ?
C51 C52 Co1 70.1(3) . . ?
C53 C52 Co1 69.7(3) . . ?
C52 C53 C49 107.1(5) . . ?
C52 C53 Co1 69.5(3) . . ?
C49 C53 Co1 69.5(3) . . ?
C55A C54A C58A 108.0 . . ?
C55A C54A Co1 69.7(3) . . ?
C58A C54A Co1 69.8(3) . . ?
C54A C55A C56A 108.0 . . ?
C54A C55A Co1 69.4(3) . . ?
C56A C55A Co1 69.9(3) . . ?
C57A C56A C55A 108.0 . . ?
C57A C56A Co1 69.7(3) . . ?
C55A C56A Co1 69.3(3) . . ?
C56A C57A C58A 108.0 . . ?
C56A C57A Co1 69.6(3) . . ?
C58A C57A Co1 69.4(3) . . ?
C57A C58A C54A 108.0 . . ?
C57A C58A Co1 69.9(3) . . ?
C54A C58A Co1 69.4(3) . . ?
C55B C54B C58B 108.0 . . ?
C55B C54B Co1 69.6(4) . . ?
C58B C54B Co1 69.1(4) . . ?
C54B C55B C56B 108.0 . . ?
C54B C55B Co1 69.5(4) . . ?
C56B C55B Co1 69.2(4) . . ?
C55B C56B C57B 108.0 . . ?
C55B C56B Co1 69.9(4) . . ?
C57B C56B Co1 69.2(4) . . ?
C58B C57B C56B 108.0 . . ?
C58B C57B Co1 69.6(4) . . ?
C56B C57B Co1 69.7(4) . . ?
C57B C58B C54B 108.0 . . ?
C57B C58B Co1 69.3(4) . . ?
C54B C58B Co1 69.9(4) . . ?
C60 C59 C61 118.8(7) . 3_445 ?
C61 C60 C59 120.1(7) . . ?
C60 C61 C59 121.1(7) . 3_445 ?

loop_
_geom_bond_atom_site_label_1
_geom_bond_atom_site_label_2
_geom_bond_distance
_geom_bond_site_symmetry_2
_geom_bond_publ_flag
Co1 C50 2.008(6) . ?
Co1 C52 2.013(5) . ?
Co1 C53 2.015(5) . ?
Co1 C49 2.018(5) . ?
Co1 C57B 2.020(11) . ?
Co1 C51 2.020(6) . ?
Co1 C58B 2.025(12) . ?
Co1 C56B 2.027(9) . ?
Co1 C54A 2.030(8) . ?
Co1 C55A 2.034(7) . ?
Co1 C54B 2.035(11) . ?
Co1 C58A 2.036(8) . ?
Fe1 S1 2.1721(13) 3_556 ?
Fe1 S1 2.1721(13) . ?
Fe1 S2 2.1785(12) . ?
Fe1 S2 2.1786(12) 3_556 ?
Fe2 S4 2.1882(14) . ?
Fe2 S3 2.1887(13) . ?
Fe2 S6 2.2127(14) . ?
Fe2 S5 2.2364(13) . ?
Fe2 S6 2.3284(13) 3_546 ?
Fe2 Fe2 2.7442(13) 3_546 ?
S1 C1 1.765(5) . ?
S2 C2 1.760(5) . ?
S3 C3 1.728(4) . ?
S4 C4 1.732(4) . ?
S5 C5 1.741(5) . ?
S6 C6 1.761(4) . ?
S6 Fe2 2.3284(13) 3_546 ?
O1 C10 1.366(6) . ?
O1 C13 1.446(7) . ?
O2 C20 1.378(8) . ?
O2 C17 1.404(6) . ?
O3 C24 1.371(6) . ?
O3 C27 1.427(8) . ?
O4 C31 1.378(6) . ?
O4 C34 1.417(7) . ?
O5 C38 1.374(5) . ?
O5 C41 1.424(6) . ?
O6 C45 1.382(6) . ?
O6 C48 1.437(7) . ?
C1 C2 1.373(6) . ?
C1 C7 1.479(6) . ?
C2 C14 1.478(6) . ?
C3 C4 1.379(6) . ?
C3 C21 1.484(6) . ?
C4 C28 1.480(6) . ?
C5 C6 1.358(6) . ?
C5 C35 1.483(6) . ?
C6 C42 1.474(6) . ?
C7 C12 1.402(6) . ?
C7 C8 1.404(6) . ?
C8 C9 1.384(6) . ?
C9 C10 1.383(7) . ?
C10 C11 1.394(7) . ?
C11 C12 1.378(6) . ?
C14 C19 1.384(7) . ?
C14 C15 1.401(6) . ?
C15 C16 1.370(6) . ?
C16 C17 1.359(8) . ?
C17 C18 1.373(8) . ?
C18 C19 1.400(7) . ?
C21 C26 1.392(6) . ?
C21 C22 1.401(6) . ?
C22 C23 1.390(6) . ?
C23 C24 1.381(7) . ?
C24 C25 1.379(7) . ?
C25 C26 1.380(7) . ?
C28 C33 1.385(7) . ?
C28 C29 1.389(6) . ?
C29 C30 1.387(6) . ?
C30 C31 1.373(7) . ?
C31 C32 1.383(7) . ?
C32 C33 1.389(7) . ?
C35 C36 1.397(6) . ?
C35 C40 1.398(6) . ?
C36 C37 1.383(6) . ?
C37 C38 1.376(6) . ?
C38 C39 1.396(6) . ?
C39 C40 1.364(6) . ?
C42 C43 1.393(6) . ?
C42 C47 1.396(6) . ?
C43 C44 1.397(7) . ?
C44 C45 1.389(7) . ?
C45 C46 1.361(7) . ?
C46 C47 1.394(7) . ?
C49 C50 1.405(8) . ?
C49 C53 1.421(8) . ?
C50 C51 1.397(8) . ?
C51 C52 1.389(8) . ?
C52 C53 1.403(7) . ?
C54A C55A 1.4200 . ?
C54A C58A 1.4200 . ?
C55A C56A 1.4200 . ?
C56A C57A 1.4200 . ?
C57A C58A 1.4200 . ?
C54B C55B 1.4200 . ?
C54B C58B 1.4200 . ?
C55B C56B 1.4200 . ?
C56B C57B 1.4200 . ?
C57B C58B 1.4200 . ?
C59 C60 1.364(10) . ?
C59 C61 1.370(9) 3_445 ?
C60 C61 1.355(10) . ?
C61 C59 1.370(9) 3_445 ?
